data_4123003
loop_
_publ_author_name
'Zaikina, Julia V.'
'Batuk, Maria'
'Abakumov, Artem M.'
'Navrotsky, Alexandra'
'Kauzlarich, Susan M.'

_publ_section_title
;
 Facile Synthesis of Ba1-xKxFe2As2 Superconductors via Hydride Route.
;
_journal_name_full 'Journal of the American Chemical Society'
_journal_page_first 141121132150009
_journal_paper_doi 10.1021/ja509907r
_journal_year 2014
_chemical_formula_sum 'As2 Ba0.83 Fe2 K0.17'
_chemical_formula_weight 383.2
_chemical_name_common 'Barium Potassium Iron Arsenide'
_chemical_name_systematic ' ?'
_space_group_IT_number 139
_symmetry_cell_setting tetragonal
_symmetry_space_group_name_Hall '-I 4 2'
_symmetry_space_group_name_H-M 'I 4/m m m'
_cell_angle_alpha 90
_cell_angle_beta 90
_cell_angle_gamma 90
_cell_formula_units_Z 2
_cell_length_a 3.94518(10)
_cell_length_b 3.94518(10)
_cell_length_c 13.13219(10)
_cell_measurement_temperature 295
_cell_volume 204.395(7)
_computing_publication_material '(Jana2000; Petricek and Dusek, 2000)'
_computing_structure_refinement '(Jana2000; Petricek and Dusek, 2000)'
_diffrn_ambient_temperature 295
_diffrn_radiation_type synchrotron
_diffrn_radiation_wavelength 0.41383
_exptl_absorpt_coefficient_mu 6.993
_exptl_absorpt_process_details '(Jana2000; Petricek, Dusek & Palatinus, 2000)'
_exptl_crystal_density_diffrn 6.2237
_exptl_crystal_F_000 336
_pd_instr_location
; ?

;
_pd_meas_2theta_range_inc 0.001
_pd_meas_2theta_range_max 49.989
_pd_meas_2theta_range_min 0.500
_pd_meas_number_of_points 49496
_pd_proc_2theta_range_inc 0.001
_pd_proc_2theta_range_max 49.989
_pd_proc_2theta_range_min 1.001
_pd_proc_ls_background_function '22 Chebyshev polynoms'
_pd_proc_ls_pref_orient_corr 'March & Dollase'
_pd_proc_ls_profile_function Pseudo-Voigt
_pd_proc_ls_prof_R_factor 0.0866
_pd_proc_ls_prof_wR_expected 0.0716
_pd_proc_ls_prof_wR_factor 0.1183
_refine_ls_extinction_method none
_refine_ls_goodness_of_fit_all 2.73
_refine_ls_number_parameters 43
_refine_ls_R_factor_all 0.0429
_refine_ls_R_factor_gt 0.0429
_refine_ls_shift/su_max 0.0158
_refine_ls_shift/su_mean 0.0060
_refine_ls_weighting_scheme sigma
_refine_ls_wR_factor_gt 0.0371
_refine_ls_wR_factor_ref 0.0371
_cod_data_source_file ja509907r_si_002.cif
_cod_data_source_block (I)
_cod_original_sg_symbol_Hall '-I 4;-2'
_cod_database_code 4123003

loop_
_symmetry_equiv_pos_site_id
_symmetry_equiv_pos_as_xyz
1 x,y,z
2 -y,-x,-z
3 -x,y,-z
4 x,-y,-z
5 y,-x,z
6 -y,x,z
7 -x,-y,z
8 y,x,-z
9 -x,-y,-z
10 y,x,z
11 x,-y,z
12 -x,y,z
13 -y,x,-z
14 y,-x,-z
15 x,y,-z
16 -y,-x,z
17 1/2+x,1/2+y,1/2+z
18 1/2-y,1/2-x,1/2-z
19 1/2-x,1/2+y,1/2-z
20 1/2+x,1/2-y,1/2-z
21 1/2+y,1/2-x,1/2+z
22 1/2-y,1/2+x,1/2+z
23 1/2-x,1/2-y,1/2+z
24 1/2+y,1/2+x,1/2-z
25 1/2-x,1/2-y,1/2-z
26 1/2+y,1/2+x,1/2+z
27 1/2+x,1/2-y,1/2+z
28 1/2-x,1/2+y,1/2+z
29 1/2-y,1/2+x,1/2-z
30 1/2+y,1/2-x,1/2-z
31 1/2+x,1/2+y,1/2-z
32 1/2-y,1/2-x,1/2+z

loop_
_atom_site_label
_atom_site_type_symbol
_atom_site_fract_x
_atom_site_fract_y
_atom_site_fract_z
_atom_site_adp_type
_atom_site_U_iso_or_equiv
_atom_site_symmetry_multiplicity
_atom_site_occupancy
_atom_site_calc_flag
Ba1 Ba 0 0 0 Uani 0.00816(17) 2 0.833(3) d
K K 0 0 0 Uani 0.00816(17) 2 0.167(3) d
Fe Fe 0.5 0 0.25 Uiso 0.00749(19) 4 1 d
As As 0 0 0.35399(4) Uiso 0.00699(18) 4 1 d

loop_
_atom_site_aniso_label
_atom_site_aniso_type_symbol
_atom_site_aniso_U_11
_atom_site_aniso_U_22
_atom_site_aniso_U_33
_atom_site_aniso_U_12
_atom_site_aniso_U_13
_atom_site_aniso_U_23
Ba1 Ba 0.0070(2) 0.0070(2) 0.0106(4) 0 0 0
K K 0.0070(2) 0.0070(2) 0.0106(4) 0 0 0

loop_
_atom_type_symbol
_atom_type_scat_dispersion_real
_atom_type_scat_dispersion_imag
_atom_type_scat_source
_atom_type_scat_Cromer_Mann_a1
_atom_type_scat_Cromer_Mann_b1
_atom_type_scat_Cromer_Mann_a2
_atom_type_scat_Cromer_Mann_b2
_atom_type_scat_Cromer_Mann_a3
_atom_type_scat_Cromer_Mann_b3
_atom_type_scat_Cromer_Mann_a4
_atom_type_scat_Cromer_Mann_b4
_atom_type_scat_Cromer_Mann_c
As 0.289 0.778 'International Tables Vol C Tables  4.2.6.8 and 6.1.1.4' 16.6723 2.6345 6.0701 0.2647 3.4313 12.9479 4.2779 47.797199 2.531
Ba -1.329 0.881 'International Tables Vol C Tables  4.2.6.8 and 6.1.1.4' 20.3361 3.216 19.297001 0.2756 10.888 20.2073 2.6959 167.201996 2.7731
Fe 0.199 0.310 'International Tables Vol C Tables  4.2.6.8 and 6.1.1.4' 11.7695 4.7611 7.3573 0.3072 3.5222 15.3535 2.3045 76.880501 1.0369
K 0.082 0.086 'International Tables Vol C Tables  4.2.6.8 and 6.1.1.4' 8.2186 12.7949 7.4398 0.7748 1.0519 213.186996 0.8659 41.684101 1.4228

loop_
_geom_angle_atom_site_label_1
_geom_angle_atom_site_label_2
_geom_angle_atom_site_label_3
_geom_angle
_geom_angle_publ_flag
As1 As1 As1 90.0(3) yes

loop_
_geom_bond_atom_site_label_1
_geom_bond_atom_site_label_2
_geom_bond_site_symmetry_2
_geom_bond_distance
_geom_bond_publ_flag
Fe2 Fe2 5_555 2.9504 yes
Fe2 Fe2 5_565 2.9504 yes
Fe2 Fe2 2_455 2.7825 yes
Fe2 Fe2 2_555 2.7825 yes
Fe2 As2 . 2.513 yes
Fe2 As2 5_556 2.4049 yes
Fe2 As2 5_566 2.4049 yes
Fe2 As2 2_455 2.3235 yes
Fe2 As2 6_554 2.4884 yes
Fe2 As2 6_564 2.4884 yes
As2 As2 5_556 2.8846 yes
As2 As2 5_566 2.8846 yes
